data_1506067
loop_
_publ_author_name
'Xu, Feng'
'Zhang, Shiwei'
'Wu, Xiangnan'
'Liu, Yu'
'Shi, Weifeng'
'Wang, Jianbo'

_publ_section_title
;
 2,3-migration in Rh(II)-catalyzed reactions of beta-trifluoroacetamido
 alpha-diazocarbonyl compounds.
;
_journal_issue 15
_journal_name_full 'Organic letters'
_journal_page_first 3207
_journal_page_last 3210
_journal_paper_doi 10.1021/ol061047d
_journal_volume 8
_journal_year 2006
_chemical_formula_sum 'C14 H14 F3 N3 O3'
_chemical_formula_weight 329.28
_chemical_name_systematic
; 
 ? 
;
_space_group_IT_number 14
_symmetry_cell_setting monoclinic
_symmetry_space_group_name_Hall '-P 2yn'
_symmetry_space_group_name_H-M 'P 1 21/n 1'
_atom_sites_solution_hydrogens geom
_atom_sites_solution_primary direct
_atom_sites_solution_secondary difmap
_audit_creation_method SHELXL-97
_cell_angle_alpha 90.00
_cell_angle_beta 97.86(3)
_cell_angle_gamma 90.00
_cell_formula_units_Z 4
_cell_length_a 13.072(3)
_cell_length_b 7.8287(16)
_cell_length_c 15.190(3)
_cell_measurement_reflns_used 8727
_cell_measurement_temperature 293(2)
_cell_measurement_theta_max 25.03
_cell_measurement_theta_min 2.71
_cell_volume 1539.9(6)
_computing_cell_refinement Rapid-AUTO
_computing_data_collection 'Rapid-AUTO (Rigaku,2000)'
_computing_data_reduction 'CrystalStructure (Rigaku/MSC,2000)'
_computing_molecular_graphics 'Siemens SHELXTL V4.2,(Sheldrick,1990)'
_computing_publication_material SHELXL-97,(Sheldrick,1997)
_computing_structure_refinement SHELXL-97,(Sheldrick,1997)
_computing_structure_solution SHELXS-97,(Sheldrick,1997)
_diffrn_ambient_temperature 293(2)
_diffrn_detector_area_resol_mean 10.00
_diffrn_measured_fraction_theta_full 0.996
_diffrn_measured_fraction_theta_max 0.996
_diffrn_measurement_device_type 'Rigaku RAXIS RAPID IP'
_diffrn_measurement_method \W
_diffrn_radiation_monochromator graphite
_diffrn_radiation_source 'fine-focus sealed tube'
_diffrn_radiation_type MoK\a
_diffrn_radiation_wavelength 0.71073
_diffrn_reflns_av_R_equivalents 0.0325
_diffrn_reflns_av_sigmaI/netI 0.0369
_diffrn_reflns_limit_h_max 15
_diffrn_reflns_limit_h_min -15
_diffrn_reflns_limit_k_max 9
_diffrn_reflns_limit_k_min -9
_diffrn_reflns_limit_l_max 17
_diffrn_reflns_limit_l_min -18
_diffrn_reflns_number 8727
_diffrn_reflns_theta_full 25.03
_diffrn_reflns_theta_max 25.03
_diffrn_reflns_theta_min 2.71
_diffrn_standards_decay_% 0
_diffrn_standards_interval_count 0
_diffrn_standards_interval_time 0
_diffrn_standards_number 0
_exptl_absorpt_coefficient_mu 0.125
_exptl_absorpt_correction_T_max 0.963
_exptl_absorpt_correction_T_min 0.951
_exptl_absorpt_correction_type empirical
_exptl_absorpt_process_details
; 
                                  HIGASHI, T. (1995). Abscor-Empirical
                                  Absorption Correction based on Fourier
                                  Series Approximation.
                                  Rigaku Corporation,Tokyo,Japan.
;
_exptl_crystal_colour yellow
_exptl_crystal_density_diffrn 1.420
_exptl_crystal_density_method 'not measured'
_exptl_crystal_description block
_exptl_crystal_F_000 680
_exptl_crystal_size_max 0.40
_exptl_crystal_size_mid 0.35
_exptl_crystal_size_min 0.30
_refine_diff_density_max 0.249
_refine_diff_density_min -0.186
_refine_diff_density_rms 0.037
_refine_ls_extinction_coef 0.041(3)
_refine_ls_extinction_expression Fc^*^=kFc[1+0.001xFc^2^\l^3^/sin(2\q)]^-1/4^
_refine_ls_extinction_method SHELXL
_refine_ls_goodness_of_fit_ref 1.001
_refine_ls_hydrogen_treatment constr
_refine_ls_matrix_type full
_refine_ls_number_parameters 209
_refine_ls_number_reflns 2710
_refine_ls_number_restraints 0
_refine_ls_restrained_S_all 1.001
_refine_ls_R_factor_all 0.0680
_refine_ls_R_factor_gt 0.0416
_refine_ls_shift/su_max 0.000
_refine_ls_shift/su_mean 0.000
_refine_ls_structure_factor_coef Fsqd
_refine_ls_weighting_details 'calc w=1/[\s^2^(Fo^2^)+(0.0570P)^2^+0.0000P] where P=(Fo^2^+2Fc^2^)/3'
_refine_ls_weighting_scheme calc
_refine_ls_wR_factor_gt 0.1012
_refine_ls_wR_factor_ref 0.1080
_reflns_number_gt 1694
_reflns_number_total 2710
_reflns_threshold_expression >2sigma(I)
_cod_data_source_file ol061047dsi20060501_064226.cif
_cod_data_source_block a
_cod_original_cell_volume 1539.9(5)
_cod_original_sg_symbol_H-M P2(1)/n
_cod_database_code 1506067

loop_
_symmetry_equiv_pos_as_xyz
'x, y, z'
'-x+1/2, y+1/2, -z+1/2'
'-x, -y, -z'
'x-1/2, -y-1/2, z-1/2'

loop_
_atom_site_label
_atom_site_type_symbol
_atom_site_fract_x
_atom_site_fract_y
_atom_site_fract_z
_atom_site_U_iso_or_equiv
_atom_site_adp_type
_atom_site_occupancy
_atom_site_symmetry_multiplicity
_atom_site_calc_flag
_atom_site_refinement_flags
F1 F 0.43152(12) 0.3775(2) 0.08166(10) 0.1201(6) Uani 1 1 d .
F2 F 0.47684(12) 0.2147(3) -0.01657(13) 0.1388(7) Uani 1 1 d .
F3 F 0.34530(11) 0.37008(18) -0.04447(9) 0.0972(5) Uani 1 1 d .
O1 O 0.02947(10) 0.18496(19) 0.08205(10) 0.0667(4) Uani 1 1 d .
O2 O 0.06812(10) 0.13962(19) 0.22984(9) 0.0645(4) Uani 1 1 d .
O3 O 0.37334(10) 0.0699(2) 0.12521(9) 0.0721(5) Uani 1 1 d .
N1 N 0.24804(11) 0.0710(2) 0.00558(9) 0.0504(4) Uani 1 1 d .
N2 N 0.20906(13) -0.0755(2) 0.20708(12) 0.0616(5) Uani 1 1 d .
N3 N 0.25128(17) -0.1331(3) 0.26992(12) 0.0874(7) Uani 1 1 d .
C1 C 0.07973(14) 0.1133(3) 0.14438(14) 0.0527(5) Uani 1 1 d .
C2 C 0.15851(14) -0.0099(3) 0.13373(12) 0.0508(5) Uani 1 1 d .
C3 C 0.18559(13) -0.0623(2) 0.04514(12) 0.0504(5) Uani 1 1 d .
H3 H 0.1198 -0.0684 0.0056 0.060 Uiso 1 1 calc R
C4 C 0.23330(16) -0.2393(3) 0.04252(14) 0.0642(6) Uani 1 1 d .
H4A H 0.2570 -0.2557 -0.0147 0.077 Uiso 1 1 calc R
H4B H 0.2930 -0.2464 0.0880 0.077 Uiso 1 1 calc R
C5 C 0.15874(18) -0.3805(3) 0.05716(17) 0.0840(7) Uani 1 1 d .
H5A H 0.1928 -0.4890 0.0556 0.126 Uiso 1 1 calc R
H5B H 0.1006 -0.3768 0.0112 0.126 Uiso 1 1 calc R
H5C H 0.1355 -0.3657 0.1139 0.126 Uiso 1 1 calc R
C6 C 0.33700(14) 0.1249(3) 0.05253(13) 0.0563(5) Uani 1 1 d .
C7 C 0.39599(16) 0.2734(3) 0.01673(15) 0.0698(6) Uani 1 1 d .
C8 C -0.01028(17) 0.2608(3) 0.24523(17) 0.0864(8) Uani 1 1 d .
H8A H -0.0127 0.2703 0.3079 0.130 Uiso 1 1 calc R
H8B H -0.0761 0.2227 0.2160 0.130 Uiso 1 1 calc R
H8C H 0.0057 0.3702 0.2220 0.130 Uiso 1 1 calc R
C9 C 0.21609(14) 0.1041(2) -0.08788(12) 0.0514(5) Uani 1 1 d .
C10 C 0.12426(14) 0.1889(3) -0.11393(13) 0.0593(5) Uani 1 1 d .
H10 H 0.0861 0.2330 -0.0718 0.071 Uiso 1 1 calc R
C11 C 0.08975(16) 0.2074(3) -0.20418(14) 0.0713(6) Uani 1 1 d .
H11 H 0.0280 0.2640 -0.2226 0.086 Uiso 1 1 calc R
C12 C 0.14655(19) 0.1422(3) -0.26622(14) 0.0732(7) Uani 1 1 d .
H12 H 0.1228 0.1548 -0.3264 0.088 Uiso 1 1 calc R
C13 C 0.2373(2) 0.0595(3) -0.24031(14) 0.0744(7) Uani 1 1 d .
H13 H 0.2756 0.0167 -0.2826 0.089 Uiso 1 1 calc R
C14 C 0.27225(16) 0.0393(3) -0.15067(12) 0.0621(6) Uani 1 1 d .
H14 H 0.3339 -0.0182 -0.1328 0.075 Uiso 1 1 calc R

loop_
_atom_site_aniso_label
_atom_site_aniso_U_11
_atom_site_aniso_U_22
_atom_site_aniso_U_33
_atom_site_aniso_U_23
_atom_site_aniso_U_13
_atom_site_aniso_U_12
F1 0.1417(14) 0.1218(13) 0.0893(10) -0.0093(9) -0.0109(10) -0.0686(11)
F2 0.0953(11) 0.1395(16) 0.1995(18) 0.0306(14) 0.0848(12) 0.0034(11)
F3 0.1012(10) 0.0868(10) 0.0957(10) 0.0227(8) -0.0152(9) -0.0328(8)
O1 0.0596(8) 0.0701(10) 0.0679(9) -0.0033(8) -0.0006(7) 0.0137(8)
O2 0.0593(8) 0.0754(10) 0.0616(9) -0.0101(7) 0.0188(7) 0.0035(7)
O3 0.0566(8) 0.0972(12) 0.0585(9) 0.0100(8) -0.0062(7) -0.0016(8)
N1 0.0444(8) 0.0597(10) 0.0469(9) -0.0019(7) 0.0050(7) -0.0029(8)
N2 0.0635(11) 0.0658(12) 0.0566(10) -0.0011(9) 0.0129(9) 0.0099(9)
N3 0.1005(15) 0.1016(17) 0.0592(12) 0.0096(11) 0.0074(11) 0.0333(13)
C1 0.0455(10) 0.0555(12) 0.0578(12) -0.0070(10) 0.0098(10) -0.0076(10)
C2 0.0471(10) 0.0563(12) 0.0488(11) 0.0026(9) 0.0058(9) 0.0041(10)
C3 0.0466(10) 0.0545(12) 0.0492(11) -0.0016(9) 0.0038(9) 0.0008(9)
C4 0.0692(13) 0.0610(14) 0.0632(12) -0.0041(10) 0.0114(10) 0.0106(12)
C5 0.0879(17) 0.0560(15) 0.1055(19) 0.0054(13) 0.0041(15) 0.0038(13)
C6 0.0437(11) 0.0706(14) 0.0551(13) -0.0043(10) 0.0079(10) 0.0011(10)
C7 0.0554(12) 0.0884(18) 0.0641(14) -0.0023(13) 0.0023(11) -0.0107(13)
C8 0.0723(14) 0.094(2) 0.0983(17) -0.0283(15) 0.0305(13) 0.0102(14)
C9 0.0498(11) 0.0582(12) 0.0460(11) -0.0033(9) 0.0056(9) -0.0058(10)
C10 0.0534(11) 0.0650(13) 0.0589(13) 0.0042(10) 0.0058(10) -0.0025(11)
C11 0.0616(13) 0.0729(16) 0.0749(16) 0.0166(12) -0.0071(12) -0.0078(12)
C12 0.0880(17) 0.0794(16) 0.0500(12) 0.0033(11) 0.0022(12) -0.0181(14)
C13 0.0876(16) 0.0836(17) 0.0535(13) -0.0059(11) 0.0155(12) -0.0089(14)
C14 0.0619(12) 0.0700(14) 0.0547(13) -0.0052(11) 0.0086(10) -0.0003(11)

loop_
_atom_type_symbol
_atom_type_description
_atom_type_scat_dispersion_real
_atom_type_scat_dispersion_imag
_atom_type_scat_source
C C 0.0033 0.0016 'International Tables Vol C Tables 4.2.6.8 and 6.1.1.4'
H H 0.0000 0.0000 'International Tables Vol C Tables 4.2.6.8 and 6.1.1.4'
N N 0.0061 0.0033 'International Tables Vol C Tables 4.2.6.8 and 6.1.1.4'
O O 0.0106 0.0060 'International Tables Vol C Tables 4.2.6.8 and 6.1.1.4'
F F 0.0171 0.0103 'International Tables Vol C Tables 4.2.6.8 and 6.1.1.4'

loop_
_geom_angle_atom_site_label_1
_geom_angle_atom_site_label_2
_geom_angle_atom_site_label_3
_geom_angle
C1 O2 C8 115.80(17)
C6 N1 C9 125.17(16)
C6 N1 C3 118.93(15)
C9 N1 C3 114.68(14)
N3 N2 C2 179.1(2)
O1 C1 O2 124.22(18)
O1 C1 C2 122.87(18)
O2 C1 C2 112.91(18)
N2 C2 C1 116.77(17)
N2 C2 C3 120.03(16)
C1 C2 C3 123.19(16)
C2 C3 N1 112.25(15)
C2 C3 C4 114.93(16)
N1 C3 C4 112.04(14)
C2 C3 H3 105.6
N1 C3 H3 105.6
C4 C3 H3 105.6
C5 C4 C3 112.81(17)
C5 C4 H4A 109.0
C3 C4 H4A 109.0
C5 C4 H4B 109.0
C3 C4 H4B 109.0
H4A C4 H4B 107.8
C4 C5 H5A 109.5
C4 C5 H5B 109.5
H5A C5 H5B 109.5
C4 C5 H5C 109.5
H5A C5 H5C 109.5
H5B C5 H5C 109.5
O3 C6 N1 124.8(2)
O3 C6 C7 115.82(17)
N1 C6 C7 119.28(18)
F3 C7 F1 105.5(2)
F3 C7 F2 106.5(2)
F1 C7 F2 106.56(19)
F3 C7 C6 117.40(17)
F1 C7 C6 110.30(18)
F2 C7 C6 109.9(2)
O2 C8 H8A 109.5
O2 C8 H8B 109.5
H8A C8 H8B 109.5
O2 C8 H8C 109.5
H8A C8 H8C 109.5
H8B C8 H8C 109.5
C14 C9 C10 120.20(17)
C14 C9 N1 120.24(17)
C10 C9 N1 119.33(17)
C9 C10 C11 119.0(2)
C9 C10 H10 120.5
C11 C10 H10 120.5
C12 C11 C10 120.3(2)
C12 C11 H11 119.9
C10 C11 H11 119.9
C13 C12 C11 120.6(2)
C13 C12 H12 119.7
C11 C12 H12 119.7
C12 C13 C14 119.7(2)
C12 C13 H13 120.1
C14 C13 H13 120.1
C9 C14 C13 120.2(2)
C9 C14 H14 119.9
C13 C14 H14 119.9

loop_
_geom_bond_atom_site_label_1
_geom_bond_atom_site_label_2
_geom_bond_distance
F1 C7 1.314(2)
F2 C7 1.315(3)
F3 C7 1.307(2)
O1 C1 1.213(2)
O2 C1 1.343(2)
O2 C8 1.439(2)
O3 C6 1.219(2)
N1 C6 1.346(2)
N1 C9 1.447(2)
N1 C3 1.500(2)
N2 N3 1.129(2)
N2 C2 1.319(2)
C1 C2 1.436(3)
C2 C3 1.495(2)
C3 C4 1.522(3)
C3 H3 0.9800
C4 C5 1.510(3)
C4 H4A 0.9700
C4 H4B 0.9700
C5 H5A 0.9600
C5 H5B 0.9600
C5 H5C 0.9600
C6 C7 1.535(3)
C8 H8A 0.9600
C8 H8B 0.9600
C8 H8C 0.9600
C9 C14 1.377(3)
C9 C10 1.382(3)
C10 C11 1.391(3)
C10 H10 0.9300
C11 C12 1.375(3)
C11 H11 0.9300
C12 C13 1.361(3)
C12 H12 0.9300
C13 C14 1.385(3)
C13 H13 0.9300
C14 H14 0.9300

loop_
_geom_torsion_atom_site_label_1
_geom_torsion_atom_site_label_2
_geom_torsion_atom_site_label_3
_geom_torsion_atom_site_label_4
_geom_torsion
C8 O2 C1 O1 0.4(3)
C8 O2 C1 C2 -179.50(16)
N3 N2 C2 C1 80(15)
N3 N2 C2 C3 -101(15)
O1 C1 C2 N2 178.50(18)
O2 C1 C2 N2 -1.6(2)
O1 C1 C2 C3 -0.4(3)
O2 C1 C2 C3 179.54(16)
N2 C2 C3 N1 -103.2(2)
C1 C2 C3 N1 75.7(2)
N2 C2 C3 C4 26.4(3)
C1 C2 C3 C4 -154.73(18)
C6 N1 C3 C2 56.1(2)
C9 N1 C3 C2 -135.87(16)
C6 N1 C3 C4 -75.0(2)
C9 N1 C3 C4 93.06(18)
C2 C3 C4 C5 66.6(2)
N1 C3 C4 C5 -163.71(16)
C9 N1 C6 O3 -164.62(19)
C3 N1 C6 O3 2.1(3)
C9 N1 C6 C7 19.2(3)
C3 N1 C6 C7 -174.05(17)
O3 C6 C7 F3 -158.8(2)
N1 C6 C7 F3 17.7(3)
O3 C6 C7 F1 -37.9(3)
N1 C6 C7 F1 138.57(19)
O3 C6 C7 F2 79.3(2)
N1 C6 C7 F2 -104.2(2)
C6 N1 C9 C14 63.8(3)
C3 N1 C9 C14 -103.4(2)
C6 N1 C9 C10 -121.5(2)
C3 N1 C9 C10 71.3(2)
C14 C9 C10 C11 0.1(3)
N1 C9 C10 C11 -174.56(17)
C9 C10 C11 C12 -0.1(3)
C10 C11 C12 C13 -0.2(3)
C11 C12 C13 C14 0.6(3)
C10 C9 C14 C13 0.3(3)
N1 C9 C14 C13 174.89(19)
C12 C13 C14 C9 -0.6(3)
